data_1561527
loop_
_publ_author_name
'Yohannan, Jinu P.'
'Vidyasagar, Kanamaluru'

_publ_section_title
;
 Syntheses, structural variants and characterization of AInM&#x2032;S4
 (A=alkali metals, Tl; M&#x2032; = Ge, Sn) compounds; facile ion-exchange
 reactions of layered NaInSnS4 and KInSnS4 compounds
;
_journal_name_full 'Journal of Solid State Chemistry'
_journal_page_first 291
_journal_page_last 302
_journal_paper_doi 10.1016/j.jssc.2016.03.045
_journal_volume 238
_journal_year 2016
_chemical_formula_sum 'Ge In S4 Tl'
_chemical_formula_weight 520.08
_space_group_IT_number 62
_space_group_name_Hall '-P 2ac 2n'
_space_group_name_H-M_alt 'P n m a'
_symmetry_cell_setting orthorhombic
_symmetry_space_group_name_Hall '-P 2ac 2n'
_symmetry_space_group_name_H-M 'P n m a'
_atom_sites_solution_primary direct
_atom_sites_solution_secondary difmap
_audit_creation_method SHELXL-97
_cell_angle_alpha 90.00
_cell_angle_beta 90.00
_cell_angle_gamma 90.00
_cell_formula_units_Z 8
_cell_length_a 17.2759(12)
_cell_length_b 7.3404(5)
_cell_length_c 11.6671(8)
_cell_measurement_reflns_used 590
_cell_measurement_temperature 293(2)
_cell_measurement_theta_max 22.79
_cell_measurement_theta_min 3.49
_cell_volume 1479.53(18)
_computing_cell_refinement APEXII,Bruker,2004
_computing_data_collection APEXII,Bruker,2004
_computing_data_reduction SAINT,Bruker,2004
_computing_molecular_graphics 'ORTEP-3 (Farrugia, 1997)'
_computing_publication_material 'SHELXL-97 (Sheldrick, 1997)'
_computing_structure_refinement 'SHELXL-97 (Sheldrick, 1997)'
_computing_structure_solution 'SHELXS-97 (Sheldrick, 1997)'
_diffrn_ambient_temperature 293(2)
_diffrn_measured_fraction_theta_full 0.926
_diffrn_measured_fraction_theta_max 0.926
_diffrn_measurement_device_type 'Bruker ApexII ccd area detector'
_diffrn_measurement_method 'phi and omega scans'
_diffrn_radiation_monochromator graphite
_diffrn_radiation_source 'fine-focus sealed tube'
_diffrn_radiation_type MoK\a
_diffrn_radiation_wavelength 0.71073
_diffrn_reflns_av_R_equivalents 0.0657
_diffrn_reflns_av_sigmaI/netI 0.1264
_diffrn_reflns_limit_h_max 15
_diffrn_reflns_limit_h_min -22
_diffrn_reflns_limit_k_max 9
_diffrn_reflns_limit_k_min -8
_diffrn_reflns_limit_l_max 14
_diffrn_reflns_limit_l_min -8
_diffrn_reflns_number 3770
_diffrn_reflns_theta_full 27.52
_diffrn_reflns_theta_max 27.52
_diffrn_reflns_theta_min 2.36
_exptl_absorpt_coefficient_mu 29.868
_exptl_absorpt_correction_T_max 0.550
_exptl_absorpt_correction_T_min 0.355
_exptl_absorpt_correction_type multi-scan
_exptl_absorpt_process_details SADABS(Bruker,2004)
_exptl_crystal_colour yellow
_exptl_crystal_density_diffrn 4.670
_exptl_crystal_density_method 'not measured'
_exptl_crystal_description block
_exptl_crystal_F_000 1807
_exptl_crystal_size_max 0.05
_exptl_crystal_size_mid 0.03
_exptl_crystal_size_min 0.02
_refine_diff_density_max 3.721
_refine_diff_density_min -2.168
_refine_diff_density_rms 0.416
_refine_ls_extinction_coef 0.0001
_refine_ls_extinction_method SHELXL
_refine_ls_goodness_of_fit_ref 0.997
_refine_ls_matrix_type full
_refine_ls_number_parameters 79
_refine_ls_number_reflns 1707
_refine_ls_number_restraints 0
_refine_ls_restrained_S_all 0.997
_refine_ls_R_factor_all 0.1809
_refine_ls_R_factor_gt 0.0748
_refine_ls_shift/su_max 0.000
_refine_ls_shift/su_mean 0.000
_refine_ls_structure_factor_coef Fsqd
_refine_ls_weighting_details 'calc w=1/[\s^2^(Fo^2^)+(0.1018P)^2^+0.0000P] where P=(Fo^2^+2Fc^2^)/3'
_refine_ls_weighting_scheme calc
_refine_ls_wR_factor_gt 0.1725
_refine_ls_wR_factor_ref 0.2236
_reflns_number_gt 761
_reflns_number_total 1707
_reflns_threshold_expression >2sigma(I)
_cod_data_source_file JSSC-2016-238-291.cif
_cod_data_source_block TlInGeS4-4-Alpha
_cod_original_sg_symbol_Hall -P2ac2n
_cod_original_sg_symbol_H-M Pnma
_cod_database_code 1561527

loop_
_symmetry_equiv_pos_as_xyz
'x, y, z'
'-x+1/2, -y, z+1/2'
'x+1/2, -y+1/2, -z+1/2'
'-x, y+1/2, -z'
'-x, -y, -z'
'x-1/2, y, -z-1/2'
'-x-1/2, y-1/2, z-1/2'
'x, -y-1/2, z'

loop_
_atom_site_label
_atom_site_type_symbol
_atom_site_fract_x
_atom_site_fract_y
_atom_site_fract_z
_atom_site_U_iso_or_equiv
_atom_site_adp_type
_atom_site_occupancy
_atom_site_symmetry_multiplicity
_atom_site_calc_flag
_atom_site_refinement_flags
_atom_site_disorder_assembly
_atom_site_disorder_group
Tl1 Tl 0.15726(11) 0.2500 0.0632(2) 0.0966(9) Uani 1 2 d S . .
Tl2 Tl 0.05514(13) 0.2500 0.3828(2) 0.0937(9) Uani 1 2 d S . .
In1 In 0.15494(9) 0.9988(2) 0.74427(19) 0.0328(5) Uani 0.70 1 d P . .
Ge1 Ge 0.15494(9) 0.9988(2) 0.74427(19) 0.0328(5) Uani 0.30 1 d P . .
In2 In 0.32504(13) 0.2500 0.8113(3) 0.0313(8) Uani 0.46 2 d SP . .
Ge2 Ge 0.32504(13) 0.2500 0.8113(3) 0.0313(8) Uani 0.54 2 d SP . .
In3 In 0.48406(15) 0.2500 0.6869(3) 0.0322(8) Uani 0.14 2 d SP . .
Ge3 Ge 0.48406(15) 0.2500 0.6869(3) 0.0322(8) Uani 0.86 2 d SP . .
S1 S 0.3483(5) 0.2500 0.1188(9) 0.046(2) Uani 1 2 d S . .
S2 S 0.1602(5) 0.2500 0.6194(10) 0.045(2) Uani 1 2 d S . .
S3 S 0.3643(5) 0.2500 0.6173(9) 0.050(3) Uani 1 2 d S . .
S4 S 0.4546(5) 0.2500 0.8764(8) 0.054(3) Uani 1 2 d S . .
S5 S 0.0436(4) -0.0027(8) 0.8653(8) 0.055(2) Uani 1 1 d . . .
S6 S 0.2626(4) 0.9907(8) 0.8698(9) 0.061(2) Uani 1 1 d . . .

loop_
_atom_site_aniso_label
_atom_site_aniso_U_11
_atom_site_aniso_U_22
_atom_site_aniso_U_33
_atom_site_aniso_U_23
_atom_site_aniso_U_13
_atom_site_aniso_U_12
Tl1 0.0754(14) 0.163(2) 0.0511(16) 0.000 -0.0063(10) 0.000
Tl2 0.1111(18) 0.0952(14) 0.075(2) 0.000 0.0130(13) 0.000
In1 0.0281(9) 0.0357(8) 0.0346(12) -0.0040(9) -0.0010(8) -0.0005(7)
Ge1 0.0281(9) 0.0357(8) 0.0346(12) -0.0040(9) -0.0010(8) -0.0005(7)
In2 0.0180(13) 0.0414(14) 0.034(2) 0.000 -0.0021(12) 0.000
Ge2 0.0180(13) 0.0414(14) 0.034(2) 0.000 -0.0021(12) 0.000
In3 0.0224(15) 0.0471(17) 0.027(2) 0.000 -0.0012(14) 0.000
Ge3 0.0224(15) 0.0471(17) 0.027(2) 0.000 -0.0012(14) 0.000
S1 0.057(6) 0.067(5) 0.014(5) 0.000 0.003(4) 0.000
S2 0.041(5) 0.040(4) 0.053(8) 0.000 0.004(5) 0.000
S3 0.032(5) 0.090(7) 0.028(6) 0.000 -0.015(4) 0.000
S4 0.032(5) 0.119(8) 0.012(5) 0.000 -0.004(4) 0.000
S5 0.068(5) 0.045(3) 0.052(6) 0.008(4) 0.023(4) 0.011(3)
S6 0.073(5) 0.043(3) 0.067(7) 0.007(4) -0.031(4) -0.003(3)

loop_
_atom_type_symbol
_atom_type_description
_atom_type_scat_dispersion_real
_atom_type_scat_dispersion_imag
_atom_type_scat_source
S S 0.1250 0.1230 'International Tables Vol C Tables 4.2.6.8 and 6.1.1.4'
Ge Ge 0.1550 1.8000 'International Tables Vol C Tables 4.2.6.8 and 6.1.1.4'
In In -0.7280 1.3100 'International Tables Vol C Tables 4.2.6.8 and 6.1.1.4'
Tl Tl -2.8360 9.6690 'International Tables Vol C Tables 4.2.6.8 and 6.1.1.4'

loop_
_geom_angle_atom_site_label_1
_geom_angle_atom_site_label_2
_geom_angle_atom_site_label_3
_geom_angle
_geom_angle_site_symmetry_1
_geom_angle_site_symmetry_3
S1 In1 S2 103.0(3) 2_565 1_565
S1 In1 S6 112.7(3) 2_565 .
S2 In1 S6 111.9(3) 1_565 .
S1 In1 S5 110.3(3) 2_565 1_565
S2 In1 S5 113.7(3) 1_565 1_565
S6 In1 S5 105.5(3) . 1_565
S1 Ge1 S2 103.0(3) 2_565 1_565
S1 Ge1 S6 112.7(3) 2_565 .
S2 Ge1 S6 111.9(3) 1_565 .
S1 Ge1 S5 110.3(3) 2_565 1_565
S2 Ge1 S5 113.7(3) 1_565 1_565
S6 Ge1 S5 105.5(3) . 1_565
S6 In2 S6 112.3(4) 1_545 8_575
S6 In2 S3 114.8(3) 1_545 .
S6 In2 S3 114.8(3) 8_575 .
S6 In2 S4 110.5(2) 1_545 .
S6 In2 S4 110.5(2) 8_575 .
S3 In2 S4 92.1(3) . .
S6 In2 Ge3 123.7(2) 1_545 .
S6 In2 Ge3 123.7(2) 8_575 .
S3 In2 Ge3 45.5(2) . .
S4 In2 Ge3 46.6(3) . .
S6 In2 In3 123.7(2) 1_545 .
S6 In2 In3 123.7(2) 8_575 .
S3 In2 In3 45.5(2) . .
S4 In2 In3 46.6(3) . .
Ge3 In2 In3 0.00(12) . .
S6 Ge2 S6 112.3(4) 1_545 8_575
S6 Ge2 S3 114.8(3) 1_545 .
S6 Ge2 S3 114.8(3) 8_575 .
S6 Ge2 S4 110.5(2) 1_545 .
S6 Ge2 S4 110.5(2) 8_575 .
S3 Ge2 S4 92.1(3) . .
S6 Ge2 In3 123.7(2) 1_545 .
S6 Ge2 In3 123.7(2) 8_575 .
S3 Ge2 In3 45.5(2) . .
S4 Ge2 In3 46.6(3) . .
S5 In3 S5 114.4(4) 3_556 6_657
S5 In3 S3 109.4(2) 3_556 .
S5 In3 S3 109.4(2) 6_657 .
S5 In3 S4 111.9(3) 3_556 .
S5 In3 S4 111.9(3) 6_657 .
S3 In3 S4 98.5(4) . .
S5 In3 In2 122.8(2) 3_556 .
S5 In3 In2 122.8(2) 6_657 .
S3 In3 In2 49.3(3) . .
S4 In3 In2 49.2(2) . .
S5 In3 Ge2 122.8(2) 3_556 .
S5 In3 Ge2 122.8(2) 6_657 .
S3 In3 Ge2 49.3(3) . .
S4 In3 Ge2 49.2(2) . .
In2 In3 Ge2 0.00(4) . .
S5 Ge3 S5 114.4(4) 3_556 6_657
S5 Ge3 S3 109.4(2) 3_556 .
S5 Ge3 S3 109.4(2) 6_657 .
S5 Ge3 S4 111.9(3) 3_556 .
S5 Ge3 S4 111.9(3) 6_657 .
S3 Ge3 S4 98.5(4) . .
S5 Ge3 In2 122.8(2) 3_556 .
S5 Ge3 In2 122.8(2) 6_657 .
S3 Ge3 In2 49.3(3) . .
S4 Ge3 In2 49.2(2) . .
Ge1 S1 In1 0.00(11) 7_655 7_655
Ge1 S1 In1 102.5(4) 7_655 2_564
In1 S1 In1 102.5(4) 7_655 2_564
Ge1 S1 Ge1 102.5(4) 7_655 2_564
In1 S1 Ge1 102.5(4) 7_655 2_564
In1 S1 Ge1 0.00(12) 2_564 2_564
Ge1 S2 In1 0.00(12) 8_575 8_575
Ge1 S2 In1 103.3(4) 8_575 1_545
In1 S2 In1 103.3(4) 8_575 1_545
Ge1 S2 Ge1 103.3(4) 8_575 1_545
In1 S2 Ge1 103.3(4) 8_575 1_545
In1 S2 Ge1 0.00(9) 1_545 1_545
Ge3 S3 In3 0.00(18) . .
Ge3 S3 In2 85.2(4) . .
In3 S3 In2 85.2(4) . .
Ge3 S3 Ge2 85.2(4) . .
In3 S3 Ge2 85.2(4) . .
In2 S3 Ge2 0.00(11) . .
Ge3 S4 In3 0.00(4) . .
Ge3 S4 In2 84.2(3) . .
In3 S4 In2 84.2(3) . .
Ge3 S4 Ge2 84.2(3) . .
In3 S4 Ge2 84.2(3) . .
In2 S4 Ge2 0.00(4) . .
Ge3 S5 In3 0.0(2) 6_557 6_557
Ge3 S5 In1 102.0(3) 6_557 1_545
In3 S5 In1 102.0(3) 6_557 1_545
Ge3 S5 Ge1 102.0(3) 6_557 1_545
In3 S5 Ge1 102.0(3) 6_557 1_545
In1 S5 Ge1 0.00(9) 1_545 1_545
Ge2 S6 In2 0.00(16) 1_565 1_565
Ge2 S6 In1 99.5(3) 1_565 .
In2 S6 In1 99.5(3) 1_565 .
Ge2 S6 Ge1 99.5(3) 1_565 .
In2 S6 Ge1 99.5(3) 1_565 .
In1 S6 Ge1 0.00(5) . .

loop_
_geom_bond_atom_site_label_1
_geom_bond_atom_site_label_2
_geom_bond_distance
_geom_bond_site_symmetry_2
In1 S1 2.342(7) 2_565
In1 S2 2.351(7) 1_565
In1 S6 2.368(8) .
In1 S5 2.386(7) 1_565
Ge1 S1 2.342(7) 2_565
Ge1 S2 2.351(7) 1_565
Ge1 S6 2.368(8) .
Ge1 S5 2.386(7) 1_565
In2 S6 2.292(7) 1_545
In2 S6 2.292(7) 8_575
In2 S3 2.363(12) .
In2 S4 2.364(9) .
In2 Ge3 3.107(4) .
In2 In3 3.107(4) .
Ge2 S6 2.292(7) 1_545
Ge2 S6 2.292(7) 8_575
Ge2 S3 2.363(12) .
Ge2 S4 2.364(9) .
Ge2 In3 3.107(4) .
In3 S5 2.207(7) 3_556
In3 S5 2.207(6) 6_657
In3 S3 2.223(8) .
In3 S4 2.268(11) .
Ge3 S5 2.207(7) 3_556
Ge3 S5 2.207(6) 6_657
Ge3 S3 2.223(8) .
Ge3 S4 2.268(11) .
S1 Ge1 2.342(7) 7_655
S1 In1 2.342(7) 7_655
S1 In1 2.342(7) 2_564
S1 Ge1 2.342(7) 2_564
S2 Ge1 2.351(7) 8_575
S2 In1 2.351(7) 8_575
S2 In1 2.351(7) 1_545
S2 Ge1 2.351(7) 1_545
S5 Ge3 2.207(6) 6_557
S5 In3 2.207(6) 6_557
S5 In1 2.386(7) 1_545
S5 Ge1 2.386(7) 1_545
S6 Ge2 2.292(7) 1_565
S6 In2 2.292(7) 1_565
